data_7112103
loop_
_publ_author_name
'Yan Li'
'Kartik Chandra Mondal'
'Peter Stollberg'
'Hongping Zhu'
'Herbert W. Roesky'
'Regine Herbst-Irmer'
'Dietmar Stalke'
'Heike Fliegl'

_publ_section_title
;
 Unusual formation of a N-heterocyclic germylene via homolytic cleavage of
 a C-C bond
;
_journal_name_full Chem.Commun.
_journal_page_first 3356
_journal_paper_doi 10.1039/c4cc00251b
_journal_volume 50
_journal_year 2014
_chemical_formula_moiety 'C18 H22 Ge N2'
_chemical_formula_sum 'C18 H22 Ge N2'
_chemical_formula_weight 338.96
_chemical_name_systematic
;
 ?
;
_space_group_crystal_system monoclinic
_space_group_IT_number 15
_space_group_name_Hall '-C 2yc'
_space_group_name_H-M_alt 'C 1 2/c 1'
_symmetry_space_group_name_Hall '-C 2yc'
_symmetry_space_group_name_H-M 'C 1 2/c 1'
_atom_sites_solution_hydrogens geom
_audit_creation_method SHELXL-2013
_cell_angle_alpha 90
_cell_angle_beta 114.96(2)
_cell_angle_gamma 90
_cell_formula_units_Z 16
_cell_length_a 24.693(3)
_cell_length_b 10.903(2)
_cell_length_c 27.840(3)
_cell_measurement_reflns_used 9372
_cell_measurement_temperature 100(2)
_cell_measurement_theta_max 20.707
_cell_measurement_theta_min 2.254
_cell_volume 6795(2)
_computing_cell_refinement 'SAINT V7.68A'
_computing_data_collection 'APEX2 v2012.2'
_computing_data_reduction 'SAINT V7.68A'
_computing_molecular_graphics 'XSHELL in SHELXTL-97'
_computing_publication_material 'XSHELL in SHELXTL-97'
_computing_structure_refinement 'SHELXL-2012 (Sheldrick, 2012)'
_computing_structure_solution 'SHELXS-2012 (Sheldrick, 2012)'
_diffrn_ambient_temperature 100(2)
_diffrn_measured_fraction_theta_full 1.000
_diffrn_measured_fraction_theta_max 0.998
_diffrn_measurement_device_type 'Bruker Smart APEX II Quazar'
_diffrn_measurement_method 'omega scans'
_diffrn_radiation_type AgK\a
_diffrn_radiation_wavelength 0.56086
_diffrn_reflns_av_R_equivalents 0.0537
_diffrn_reflns_av_unetI/netI 0.0322
_diffrn_reflns_Laue_measured_fraction_full 1.000
_diffrn_reflns_Laue_measured_fraction_max 0.998
_diffrn_reflns_limit_h_max 31
_diffrn_reflns_limit_h_min -31
_diffrn_reflns_limit_k_max 13
_diffrn_reflns_limit_k_min -13
_diffrn_reflns_limit_l_max 35
_diffrn_reflns_limit_l_min -35
_diffrn_reflns_number 52365
_diffrn_reflns_point_group_measured_fraction_full 1.000
_diffrn_reflns_point_group_measured_fraction_max 0.998
_diffrn_reflns_theta_full 19.665
_diffrn_reflns_theta_max 20.827
_diffrn_reflns_theta_min 1.273
_diffrn_source 'INCOATEC Ag Microsource'
_exptl_absorpt_coefficient_mu 0.951
_exptl_absorpt_correction_T_max 0.8746
_exptl_absorpt_correction_T_min 0.7816
_exptl_absorpt_correction_type empirical
_exptl_absorpt_process_details SADABS-2012/1
_exptl_crystal_colour red
_exptl_crystal_density_diffrn 1.325
_exptl_crystal_description block
_exptl_crystal_F_000 2816
_exptl_crystal_size_max 0.156
_exptl_crystal_size_mid 0.150
_exptl_crystal_size_min 0.096
_refine_diff_density_max 1.099
_refine_diff_density_min -0.676
_refine_diff_density_rms 0.069
_refine_ls_extinction_method none
_refine_ls_goodness_of_fit_ref 1.042
_refine_ls_hydrogen_treatment constr
_refine_ls_matrix_type full
_refine_ls_number_parameters 406
_refine_ls_number_reflns 7215
_refine_ls_number_restraints 67
_refine_ls_restrained_S_all 1.041
_refine_ls_R_factor_all 0.0442
_refine_ls_R_factor_gt 0.0343
_refine_ls_shift/su_max 0.002
_refine_ls_shift/su_mean 0.000
_refine_ls_structure_factor_coef Fsqd
_refine_ls_weighting_details 'w=1/[\s^2^(Fo^2^)+(0.0293P)^2^+18.1063P] where P=(Fo^2^+2Fc^2^)/3'
_refine_ls_weighting_scheme calc
_refine_ls_wR_factor_gt 0.0772
_refine_ls_wR_factor_ref 0.0809
_reflns_Friedel_coverage 0.000
_reflns_number_gt 6140
_reflns_number_total 7215
_reflns_threshold_expression 'I > 2\s(I)'
_cod_data_source_file c4cc00251b2.cif
_cod_data_source_block c2c
_cod_original_cell_volume 6795.3(19)
_cod_database_code 7112103
_shelx_space_group_comment
;
The symmetry employed for this shelxl refinement is uniquely defined
by the following loop, which should always be used as a source of
symmetry information in preference to the above space-group names.
They are only intended as comments.
;
_shelx_estimated_absorpt_t_min 0.866
_shelx_estimated_absorpt_t_max 0.914
_shelxl_version_number 2013-4

loop_
_space_group_symop_operation_xyz
'x, y, z'
'-x, y, -z+1/2'
'x+1/2, y+1/2, z'
'-x+1/2, y+1/2, -z+1/2'
'-x, -y, -z'
'x, -y, z-1/2'
'-x+1/2, -y+1/2, -z'
'x+1/2, -y+1/2, z-1/2'

loop_
_atom_site_label
_atom_site_type_symbol
_atom_site_fract_x
_atom_site_fract_y
_atom_site_fract_z
_atom_site_U_iso_or_equiv
_atom_site_adp_type
_atom_site_occupancy
_atom_site_site_symmetry_order
_atom_site_calc_flag
_atom_site_refinement_flags_posn
_atom_site_refinement_flags_adp
_atom_site_refinement_flags_occupancy
_atom_site_disorder_assembly
_atom_site_disorder_group
Ge1 Ge 0.68325(2) 0.03440(2) 0.39129(2) 0.02062(8) Uani 1 1 d . . . . .
N1 N 0.67127(9) 0.02021(18) 0.31922(8) 0.0188(4) Uani 1 1 d . . . . .
N2 N 0.60136(9) 0.06302(19) 0.36077(8) 0.0189(4) Uani 1 1 d . . . . .
C23 C 0.61235(11) 0.0385(2) 0.28278(10) 0.0218(5) Uani 1 1 d . . . . .
C24 C 0.57475(11) 0.0617(3) 0.30640(10) 0.0276(6) Uani 1 1 d . . . . .
H24 H 0.5332 0.0758 0.2866 0.033 Uiso 1 1 calc R U . . .
Ge2 Ge 0.24366(2) 0.23663(2) 0.42713(2) 0.01977(7) Uani 1 1 d . . . . .
N3 N 0.30633(9) 0.34206(17) 0.42938(8) 0.0176(4) Uani 1 1 d . . . . .
N4 N 0.25951(8) 0.15845(17) 0.37456(7) 0.0158(4) Uani 1 1 d . . . . .
C5 C 0.32957(10) 0.3124(2) 0.39287(9) 0.0177(5) Uani 1 1 d . . . . .
C6 C 0.30349(10) 0.2113(2) 0.36324(10) 0.0183(5) Uani 1 1 d . . . . .
H6 H 0.3147 0.1799 0.3369 0.022 Uiso 1 1 calc R U . . .
C26 C 0.54398(10) 0.0018(2) 0.41018(9) 0.0210(5) Uani 1 1 d D . . . .
C34 C 0.55843(11) -0.1328(2) 0.40671(10) 0.0236(5) Uani 1 1 d D U . . .
H34A H 0.5755 -0.1399 0.3801 0.028 Uiso 0.796(15) 1 calc R U P A 1
H34B H 0.5937 -0.1321 0.3979 0.028 Uiso 0.204(15) 1 calc R U P A 2
C35 C 0.6052(2) -0.1763(5) 0.45932(15) 0.0288(12) Uani 0.796(15) 1 d D U P A 1
H35A H 0.6152 -0.2620 0.4562 0.043 Uiso 0.796(15) 1 calc R U P A 1
H35B H 0.5895 -0.1697 0.4863 0.043 Uiso 0.796(15) 1 calc R U P A 1
H35C H 0.6410 -0.1255 0.4696 0.043 Uiso 0.796(15) 1 calc R U P A 1
C36 C 0.50236(18) -0.2132(4) 0.3880(3) 0.0425(16) Uani 0.796(15) 1 d D U P A 1
H36A H 0.4719 -0.1799 0.3549 0.064 Uiso 0.796(15) 1 calc R U P A 1
H36B H 0.4869 -0.2142 0.4151 0.064 Uiso 0.796(15) 1 calc R U P A 1
H36C H 0.5124 -0.2969 0.3819 0.064 Uiso 0.796(15) 1 calc R U P A 1
C37 C 0.5794(16) -0.2039(17) 0.4596(6) 0.054(7) Uani 0.204(15) 1 d D U P A 2
H37A H 0.6089 -0.1548 0.4881 0.081 Uiso 0.204(15) 1 calc R U P A 2
H37B H 0.5975 -0.2818 0.4565 0.081 Uiso 0.204(15) 1 calc R U P A 2
H37C H 0.5451 -0.2201 0.4676 0.081 Uiso 0.204(15) 1 calc R U P A 2
C38 C 0.5121(8) -0.2037(16) 0.3635(9) 0.041(5) Uani 0.204(15) 1 d D U P A 2
H38A H 0.5253 -0.2888 0.3648 0.062 Uiso 0.204(15) 1 calc R U P A 2
H38B H 0.5054 -0.1674 0.3293 0.062 Uiso 0.204(15) 1 calc R U P A 2
H38C H 0.4747 -0.2018 0.3680 0.062 Uiso 0.204(15) 1 calc R U P A 2
C1 C 0.32925(11) 0.4433(2) 0.46186(10) 0.0228(5) Uani 1 1 d . . . . .
H1 H 0.3143 0.4627 0.4873 0.027 Uiso 1 1 calc R U . . .
C3 C 0.39531(12) 0.4882(2) 0.42089(11) 0.0299(6) Uani 1 1 d . . . . .
H3 H 0.4249 0.5395 0.4181 0.036 Uiso 1 1 calc R U . . .
C4 C 0.37475(11) 0.3888(2) 0.38899(10) 0.0243(5) Uani 1 1 d . . . . .
H4 H 0.3904 0.3697 0.3640 0.029 Uiso 1 1 calc R U . . .
C7 C 0.23223(10) 0.0467(2) 0.34766(9) 0.0148(5) Uani 1 1 d . . . . .
C8 C 0.18050(10) 0.0529(2) 0.29994(9) 0.0168(5) Uani 1 1 d . . . . .
C9 C 0.15515(11) -0.0568(2) 0.27503(9) 0.0203(5) Uani 1 1 d . . . . .
H9 H 0.1195 -0.0547 0.2432 0.024 Uiso 1 1 calc R U . . .
C10 C 0.18064(11) -0.1689(2) 0.29561(10) 0.0210(5) Uani 1 1 d . . . . .
H10 H 0.1629 -0.2427 0.2778 0.025 Uiso 1 1 calc R U . . .
C11 C 0.23238(11) -0.1728(2) 0.34256(9) 0.0196(5) Uani 1 1 d . . . . .
H11 H 0.2500 -0.2498 0.3565 0.024 Uiso 1 1 calc R U . . .
C12 C 0.25874(10) -0.0660(2) 0.36947(9) 0.0167(5) Uani 1 1 d . . . . .
C13 C 0.31398(11) -0.0746(2) 0.42199(9) 0.0212(5) Uani 1 1 d . . . . .
H13 H 0.3309 0.0098 0.4318 0.025 Uiso 1 1 calc R U . . .
C16 C 0.15251(11) 0.1740(2) 0.27458(10) 0.0198(5) Uani 1 1 d . . . . .
H16 H 0.1794 0.2415 0.2958 0.024 Uiso 1 1 calc R U . . .
C15 C 0.29776(13) -0.1206(3) 0.46584(10) 0.0365(7) Uani 1 1 d . . . . .
H15A H 0.2696 -0.0635 0.4703 0.055 Uiso 1 1 calc R U . . .
H15B H 0.3340 -0.1261 0.4991 0.055 Uiso 1 1 calc R U . . .
H15C H 0.2793 -0.2018 0.4564 0.055 Uiso 1 1 calc R U . . .
C14 C 0.36237(12) -0.1564(3) 0.41825(11) 0.0279(6) Uani 1 1 d . . . . .
H14A H 0.3469 -0.2399 0.4088 0.042 Uiso 1 1 calc R U . . .
H14B H 0.3973 -0.1574 0.4525 0.042 Uiso 1 1 calc R U . . .
H14C H 0.3738 -0.1242 0.3910 0.042 Uiso 1 1 calc R U . . .
C17 C 0.14770(14) 0.1827(3) 0.21811(11) 0.0325(6) Uani 1 1 d . . . . .
H17A H 0.1213 0.1176 0.1964 0.049 Uiso 1 1 calc R U . . .
H17B H 0.1874 0.1730 0.2187 0.049 Uiso 1 1 calc R U . . .
H17C H 0.1313 0.2628 0.2031 0.049 Uiso 1 1 calc R U . . .
C18 C 0.09168(13) 0.1923(3) 0.27561(14) 0.0385(7) Uani 1 1 d . . . . .
H18A H 0.0763 0.2740 0.2619 0.058 Uiso 1 1 calc R U . . .
H18B H 0.0959 0.1850 0.3121 0.058 Uiso 1 1 calc R U . . .
H18C H 0.0638 0.1298 0.2535 0.058 Uiso 1 1 calc R U . . .
C19 C 0.71407(12) -0.0019(2) 0.30056(11) 0.0236(5) Uani 1 1 d . . . . .
H19 H 0.7543 -0.0144 0.3253 0.028 Uiso 1 1 calc R U . . .
C20 C 0.70063(13) -0.0062(2) 0.24833(11) 0.0270(6) Uani 1 1 d . . . . .
H20 H 0.7310 -0.0225 0.2367 0.032 Uiso 1 1 calc R U . . .
C21 C 0.64054(12) 0.0138(2) 0.21065(10) 0.0262(6) Uani 1 1 d . . . . .
H21 H 0.6308 0.0120 0.1738 0.031 Uiso 1 1 calc R U . . .
C22 C 0.59770(12) 0.0353(3) 0.22741(10) 0.0281(6) Uani 1 1 d . . . . .
H22 H 0.5576 0.0484 0.2024 0.034 Uiso 1 1 calc R U . . .
C25 C 0.56532(10) 0.0950(2) 0.38805(9) 0.0182(5) Uani 1 1 d . . . . .
C27 C 0.50839(11) 0.0360(3) 0.43605(10) 0.0259(6) Uani 1 1 d . . . . .
H27 H 0.4933 -0.0253 0.4513 0.031 Uiso 1 1 calc R U . . .
C28 C 0.49505(11) 0.1575(3) 0.43961(10) 0.0280(6) Uani 1 1 d . . . . .
H28 H 0.4709 0.1789 0.4573 0.034 Uiso 1 1 calc R U . . .
C29 C 0.51654(11) 0.2485(3) 0.41764(10) 0.0245(6) Uani 1 1 d . . . . .
H29 H 0.5073 0.3319 0.4208 0.029 Uiso 1 1 calc R U . . .
C30 C 0.55165(10) 0.2193(2) 0.39082(9) 0.0197(5) Uani 1 1 d . . . . .
C31 C 0.57301(11) 0.3206(2) 0.36531(10) 0.0232(5) Uani 1 1 d . . . . .
H31 H 0.5949 0.2809 0.3464 0.028 Uiso 1 1 calc R U . . .
C32 C 0.61607(13) 0.4082(3) 0.40627(12) 0.0380(7) Uani 1 1 d . . . . .
H32A H 0.6326 0.4655 0.3888 0.057 Uiso 1 1 calc R U . . .
H32B H 0.6486 0.3613 0.4332 0.057 Uiso 1 1 calc R U . . .
H32C H 0.5947 0.4542 0.4232 0.057 Uiso 1 1 calc R U . . .
C33 C 0.51996(13) 0.3905(3) 0.32416(11) 0.0349(7) Uani 1 1 d . . . . .
H33A H 0.5345 0.4505 0.3061 0.052 Uiso 1 1 calc R U . . .
H33B H 0.4985 0.4333 0.3419 0.052 Uiso 1 1 calc R U . . .
H33C H 0.4929 0.3326 0.2982 0.052 Uiso 1 1 calc R U . . .
C2 C 0.37202(12) 0.5149(2) 0.45858(10) 0.0273(6) Uani 1 1 d . . . . .
H2 H 0.3867 0.5835 0.4815 0.033 Uiso 1 1 calc R U . . .

loop_
_atom_site_aniso_label
_atom_site_aniso_U_11
_atom_site_aniso_U_22
_atom_site_aniso_U_33
_atom_site_aniso_U_23
_atom_site_aniso_U_13
_atom_site_aniso_U_12
Ge1 0.01913(13) 0.02750(15) 0.01704(13) 0.00400(11) 0.00939(10) 0.00564(10)
N1 0.0236(10) 0.0166(10) 0.0197(10) 0.0005(8) 0.0126(9) -0.0010(8)
N2 0.0159(10) 0.0285(11) 0.0156(10) -0.0012(8) 0.0099(8) -0.0007(8)
C23 0.0230(12) 0.0277(13) 0.0178(12) -0.0054(10) 0.0115(10) -0.0091(10)
C24 0.0167(12) 0.0508(18) 0.0172(12) -0.0034(12) 0.0092(10) -0.0052(12)
Ge2 0.02334(14) 0.02158(14) 0.01696(13) -0.00440(10) 0.01099(11) -0.00155(10)
N3 0.0184(10) 0.0145(10) 0.0164(10) -0.0013(8) 0.0038(8) 0.0007(8)
N4 0.0168(10) 0.0153(9) 0.0156(9) -0.0021(8) 0.0071(8) -0.0002(8)
C5 0.0170(11) 0.0168(11) 0.0184(11) 0.0007(9) 0.0065(9) 0.0029(9)
C6 0.0181(11) 0.0179(12) 0.0211(12) -0.0011(9) 0.0104(10) 0.0024(9)
C26 0.0165(11) 0.0316(14) 0.0141(11) 0.0002(10) 0.0058(9) -0.0014(10)
C34 0.0215(12) 0.0314(14) 0.0202(12) 0.0017(11) 0.0110(10) -0.0026(10)
C35 0.023(2) 0.035(3) 0.0278(19) 0.0038(16) 0.0100(15) 0.0049(17)
C36 0.027(2) 0.033(2) 0.055(4) -0.004(2) 0.006(2) -0.0056(16)
C37 0.082(17) 0.035(9) 0.027(6) 0.001(5) 0.005(7) -0.006(10)
C38 0.039(8) 0.039(8) 0.037(7) -0.010(7) 0.007(6) 0.014(6)
C1 0.0260(13) 0.0186(12) 0.0179(12) -0.0021(10) 0.0036(10) 0.0034(10)
C3 0.0247(13) 0.0231(14) 0.0359(16) 0.0022(12) 0.0068(12) -0.0062(11)
C4 0.0208(12) 0.0236(13) 0.0279(13) -0.0002(11) 0.0097(11) -0.0017(10)
C7 0.0167(11) 0.0169(11) 0.0140(11) -0.0028(9) 0.0096(9) -0.0022(9)
C8 0.0181(11) 0.0182(12) 0.0169(11) 0.0008(9) 0.0102(9) -0.0007(9)
C9 0.0193(12) 0.0235(13) 0.0154(11) -0.0013(10) 0.0046(10) -0.0048(10)
C10 0.0246(13) 0.0167(12) 0.0204(12) -0.0030(10) 0.0082(10) -0.0065(10)
C11 0.0221(12) 0.0169(12) 0.0211(12) 0.0028(10) 0.0104(10) 0.0008(10)
C12 0.0174(11) 0.0187(12) 0.0161(11) -0.0006(9) 0.0091(9) -0.0012(9)
C13 0.0211(12) 0.0197(12) 0.0182(12) 0.0002(10) 0.0038(10) 0.0016(10)
C16 0.0207(12) 0.0160(12) 0.0201(12) 0.0009(10) 0.0062(10) -0.0016(10)
C15 0.0306(15) 0.061(2) 0.0156(13) 0.0010(13) 0.0080(12) 0.0056(14)
C14 0.0245(13) 0.0345(15) 0.0239(13) 0.0106(12) 0.0092(11) 0.0078(11)
C17 0.0438(17) 0.0254(14) 0.0246(14) 0.0079(11) 0.0109(13) 0.0048(12)
C18 0.0328(16) 0.0284(15) 0.058(2) 0.0109(14) 0.0232(15) 0.0095(12)
C19 0.0278(13) 0.0170(12) 0.0321(14) 0.0058(10) 0.0187(12) 0.0050(10)
C20 0.0398(15) 0.0192(12) 0.0385(15) -0.0004(11) 0.0326(13) 0.0014(11)
C21 0.0409(15) 0.0258(14) 0.0200(12) -0.0091(11) 0.0206(12) -0.0132(12)
C22 0.0237(13) 0.0426(16) 0.0180(12) -0.0065(12) 0.0088(11) -0.0144(12)
C25 0.0117(11) 0.0332(14) 0.0095(10) 0.0002(10) 0.0042(9) 0.0007(10)
C27 0.0223(13) 0.0404(16) 0.0199(12) 0.0072(11) 0.0135(11) 0.0009(11)
C28 0.0208(13) 0.0467(17) 0.0232(13) 0.0045(12) 0.0159(11) 0.0063(12)
C29 0.0209(12) 0.0348(15) 0.0212(12) 0.0034(11) 0.0122(10) 0.0075(11)
C30 0.0132(11) 0.0334(14) 0.0119(11) 0.0031(10) 0.0047(9) 0.0014(10)
C31 0.0215(12) 0.0305(14) 0.0196(12) 0.0035(11) 0.0107(10) 0.0025(11)
C32 0.0334(16) 0.0474(19) 0.0319(16) 0.0000(14) 0.0124(13) -0.0121(14)
C33 0.0319(15) 0.0429(17) 0.0288(15) 0.0155(13) 0.0118(12) 0.0038(13)
C2 0.0304(14) 0.0185(13) 0.0236(13) -0.0038(10) 0.0022(11) -0.0041(11)

loop_
_atom_type_symbol
_atom_type_description
_atom_type_scat_dispersion_real
_atom_type_scat_dispersion_imag
_atom_type_scat_source
C C 0.0015 0.0010 'International Tables Vol C Tables 4.2.6.8 and 6.1.1.4'
H H 0.0000 0.0000 'International Tables Vol C Tables 4.2.6.8 and 6.1.1.4'
N N 0.0033 0.0020 'International Tables Vol C Tables 4.2.6.8 and 6.1.1.4'
Ge Ge 0.3091 1.1996 'International Tables Vol C Tables 4.2.6.8 and 6.1.1.4'

loop_
_geom_angle_atom_site_label_1
_geom_angle_atom_site_label_2
_geom_angle_atom_site_label_3
_geom_angle
N2 Ge1 N1 82.93(9)
C19 N1 C23 118.7(2)
C19 N1 Ge1 127.33(17)
C23 N1 Ge1 113.91(16)
C24 N2 C25 118.1(2)
C24 N2 Ge1 115.11(16)
C25 N2 Ge1 126.61(15)
C24 C23 N1 112.8(2)
C24 C23 C22 127.5(2)
N1 C23 C22 119.6(2)
C23 C24 N2 115.2(2)
C23 C24 H24 122.4
N2 C24 H24 122.4
N4 Ge2 N3 82.28(8)
C1 N3 C5 118.5(2)
C1 N3 Ge2 127.09(18)
C5 N3 Ge2 114.38(15)
C6 N4 C7 118.41(19)
C6 N4 Ge2 115.67(15)
C7 N4 Ge2 125.84(15)
C6 C5 N3 113.1(2)
C6 C5 C4 127.4(2)
N3 C5 C4 119.5(2)
C5 C6 N4 114.6(2)
C5 C6 H6 122.7
N4 C6 H6 122.7
C27 C26 C25 117.8(2)
C27 C26 C34 120.3(2)
C25 C26 C34 121.9(2)
C38 C34 C26 115.7(7)
C35 C34 C26 110.2(3)
C35 C34 C36 111.2(3)
C26 C34 C36 111.8(3)
C38 C34 C37 110.1(10)
C26 C34 C37 114.6(8)
C35 C34 H34A 107.8
C26 C34 H34A 107.8
C36 C34 H34A 107.8
C38 C34 H34B 105.1
C26 C34 H34B 105.1
C37 C34 H34B 105.1
C34 C35 H35A 109.5
C34 C35 H35B 109.5
H35A C35 H35B 109.5
C34 C35 H35C 109.5
H35A C35 H35C 109.5
H35B C35 H35C 109.5
C34 C36 H36A 109.5
C34 C36 H36B 109.5
H36A C36 H36B 109.5
C34 C36 H36C 109.5
H36A C36 H36C 109.5
H36B C36 H36C 109.5
C34 C37 H37A 109.5
C34 C37 H37B 109.5
H37A C37 H37B 109.5
C34 C37 H37C 109.5
H37A C37 H37C 109.5
H37B C37 H37C 109.5
C34 C38 H38A 109.5
C34 C38 H38B 109.5
H38A C38 H38B 109.5
C34 C38 H38C 109.5
H38A C38 H38C 109.5
H38B C38 H38C 109.5
C2 C1 N3 122.2(2)
C2 C1 H1 118.9
N3 C1 H1 118.9
C4 C3 C2 119.3(2)
C4 C3 H3 120.3
C2 C3 H3 120.3
C3 C4 C5 120.2(3)
C3 C4 H4 119.9
C5 C4 H4 119.9
C8 C7 C12 121.6(2)
C8 C7 N4 119.4(2)
C12 C7 N4 119.01(19)
C9 C8 C7 117.9(2)
C9 C8 C16 119.7(2)
C7 C8 C16 122.4(2)
C10 C9 C8 121.5(2)
C10 C9 H9 119.3
C8 C9 H9 119.3
C9 C10 C11 119.6(2)
C9 C10 H10 120.2
C11 C10 H10 120.2
C12 C11 C10 121.1(2)
C12 C11 H11 119.4
C10 C11 H11 119.4
C11 C12 C7 118.3(2)
C11 C12 C13 119.4(2)
C7 C12 C13 122.3(2)
C15 C13 C12 111.0(2)
C15 C13 C14 109.9(2)
C12 C13 C14 112.3(2)
C15 C13 H13 107.8
C12 C13 H13 107.8
C14 C13 H13 107.8
C8 C16 C18 111.3(2)
C8 C16 C17 110.7(2)
C18 C16 C17 111.2(2)
C8 C16 H16 107.8
C18 C16 H16 107.8
C17 C16 H16 107.8
C13 C15 H15A 109.5
C13 C15 H15B 109.5
H15A C15 H15B 109.5
C13 C15 H15C 109.5
H15A C15 H15C 109.5
H15B C15 H15C 109.5
C13 C14 H14A 109.5
C13 C14 H14B 109.5
H14A C14 H14B 109.5
C13 C14 H14C 109.5
H14A C14 H14C 109.5
H14B C14 H14C 109.5
C16 C17 H17A 109.5
C16 C17 H17B 109.5
H17A C17 H17B 109.5
C16 C17 H17C 109.5
H17A C17 H17C 109.5
H17B C17 H17C 109.5
C16 C18 H18A 109.5
C16 C18 H18B 109.5
H18A C18 H18B 109.5
C16 C18 H18C 109.5
H18A C18 H18C 109.5
H18B C18 H18C 109.5
C20 C19 N1 122.2(2)
C20 C19 H19 118.9
N1 C19 H19 118.9
C19 C20 C21 119.6(2)
C19 C20 H20 120.2
C21 C20 H20 120.2
C22 C21 C20 119.8(2)
C22 C21 H21 120.1
C20 C21 H21 120.1
C21 C22 C23 120.1(2)
C21 C22 H22 120.0
C23 C22 H22 120.0
C26 C25 C30 122.1(2)
C26 C25 N2 119.2(2)
C30 C25 N2 118.7(2)
C28 C27 C26 120.9(2)
C28 C27 H27 119.5
C26 C27 H27 119.5
C27 C28 C29 120.6(2)
C27 C28 H28 119.7
C29 C28 H28 119.7
C28 C29 C30 120.8(3)
C28 C29 H29 119.6
C30 C29 H29 119.6
C29 C30 C25 117.8(2)
C29 C30 C31 119.9(2)
C25 C30 C31 122.3(2)
C30 C31 C32 112.0(2)
C30 C31 C33 110.8(2)
C32 C31 C33 110.8(2)
C30 C31 H31 107.7
C32 C31 H31 107.7
C33 C31 H31 107.7
C31 C32 H32A 109.5
C31 C32 H32B 109.5
H32A C32 H32B 109.5
C31 C32 H32C 109.5
H32A C32 H32C 109.5
H32B C32 H32C 109.5
C31 C33 H33A 109.5
C31 C33 H33B 109.5
H33A C33 H33B 109.5
C31 C33 H33C 109.5
H33A C33 H33C 109.5
H33B C33 H33C 109.5
C1 C2 C3 120.2(2)
C1 C2 H2 119.9
C3 C2 H2 119.9

loop_
_geom_bond_atom_site_label_1
_geom_bond_atom_site_label_2
_geom_bond_distance
Ge1 N2 1.860(2)
Ge1 N1 1.907(2)
N1 C19 1.381(3)
N1 C23 1.393(3)
N2 C24 1.372(3)
N2 C25 1.436(3)
C23 C24 1.369(3)
C23 C22 1.427(3)
C24 H24 0.9500
Ge2 N4 1.8723(19)
Ge2 N3 1.907(2)
N3 C1 1.387(3)
N3 C5 1.400(3)
N4 C6 1.378(3)
N4 C7 1.440(3)
C5 C6 1.365(3)
C5 C4 1.432(3)
C6 H6 0.9500
C26 C27 1.401(3)
C26 C25 1.402(3)
C26 C34 1.523(4)
C34 C38 1.480(11)
C34 C35 1.509(4)
C34 C36 1.532(4)
C34 C37 1.547(12)
C34 H34A 1.0000
C34 H34B 1.0000
C35 H35A 0.9800
C35 H35B 0.9800
C35 H35C 0.9800
C36 H36A 0.9800
C36 H36B 0.9800
C36 H36C 0.9800
C37 H37A 0.9800
C37 H37B 0.9800
C37 H37C 0.9800
C38 H38A 0.9800
C38 H38B 0.9800
C38 H38C 0.9800
C1 C2 1.347(4)
C1 H1 0.9500
C3 C4 1.357(4)
C3 C2 1.423(4)
C3 H3 0.9500
C4 H4 0.9500
C7 C8 1.403(3)
C7 C12 1.404(3)
C8 C9 1.392(3)
C8 C16 1.519(3)
C9 C10 1.383(3)
C9 H9 0.9500
C10 C11 1.390(3)
C10 H10 0.9500
C11 C12 1.390(3)
C11 H11 0.9500
C12 C13 1.524(3)
C13 C15 1.522(4)
C13 C14 1.529(3)
C13 H13 1.0000
C16 C18 1.527(4)
C16 C17 1.529(4)
C16 H16 1.0000
C15 H15A 0.9800
C15 H15B 0.9800
C15 H15C 0.9800
C14 H14A 0.9800
C14 H14B 0.9800
C14 H14C 0.9800
C17 H17A 0.9800
C17 H17B 0.9800
C17 H17C 0.9800
C18 H18A 0.9800
C18 H18B 0.9800
C18 H18C 0.9800
C19 C20 1.349(4)
C19 H19 0.9500
C20 C21 1.427(4)
C20 H20 0.9500
C21 C22 1.345(4)
C21 H21 0.9500
C22 H22 0.9500
C25 C30 1.407(4)
C27 C28 1.378(4)
C27 H27 0.9500
C28 C29 1.384(4)
C28 H28 0.9500
C29 C30 1.399(3)
C29 H29 0.9500
C30 C31 1.522(3)
C31 C32 1.523(4)
C31 C33 1.531(4)
C31 H31 1.0000
C32 H32A 0.9800
C32 H32B 0.9800
C32 H32C 0.9800
C33 H33A 0.9800
C33 H33B 0.9800
C33 H33C 0.9800
C2 H2 0.9500

loop_
_geom_torsion_atom_site_label_1
_geom_torsion_atom_site_label_2
_geom_torsion_atom_site_label_3
_geom_torsion_atom_site_label_4
_geom_torsion
N1 Ge1 N2 C24 -0.71(19)
N1 Ge1 N2 C25 -175.6(2)
C19 N1 C23 C24 -178.9(2)
Ge1 N1 C23 C24 -0.7(3)
C19 N1 C23 C22 -0.6(3)
Ge1 N1 C23 C22 177.51(19)
N1 C23 C24 N2 0.2(4)
C22 C23 C24 N2 -177.9(3)
C25 N2 C24 C23 175.8(2)
Ge1 N2 C24 C23 0.5(3)
N3 Ge2 N4 C6 -1.28(16)
N3 Ge2 N4 C7 175.38(19)
C1 N3 C5 C6 -180.0(2)
Ge2 N3 C5 C6 -1.3(3)
C1 N3 C5 C4 -1.8(3)
Ge2 N3 C5 C4 176.87(17)
N3 C5 C6 N4 0.3(3)
C4 C5 C6 N4 -177.7(2)
C7 N4 C6 C5 -176.0(2)
Ge2 N4 C6 C5 0.9(3)
C27 C26 C34 C38 82.6(14)
C25 C26 C34 C38 -97.4(14)
C27 C26 C34 C35 -75.7(3)
C25 C26 C34 C35 104.3(3)
C27 C26 C34 C36 48.5(4)
C25 C26 C34 C36 -131.5(4)
C27 C26 C34 C37 -47.2(16)
C25 C26 C34 C37 132.8(16)
C5 N3 C1 C2 1.4(3)
Ge2 N3 C1 C2 -177.05(19)
C2 C3 C4 C5 0.8(4)
C6 C5 C4 C3 178.6(2)
N3 C5 C4 C3 0.7(4)
C6 N4 C7 C8 -91.5(3)
Ge2 N4 C7 C8 91.9(2)
C6 N4 C7 C12 87.4(3)
Ge2 N4 C7 C12 -89.1(2)
C12 C7 C8 C9 1.3(3)
N4 C7 C8 C9 -179.8(2)
C12 C7 C8 C16 -177.6(2)
N4 C7 C8 C16 1.4(3)
C7 C8 C9 C10 -1.6(4)
C16 C8 C9 C10 177.2(2)
C8 C9 C10 C11 0.8(4)
C9 C10 C11 C12 0.5(4)
C10 C11 C12 C7 -0.9(4)
C10 C11 C12 C13 177.5(2)
C8 C7 C12 C11 -0.1(3)
N4 C7 C12 C11 -179.0(2)
C8 C7 C12 C13 -178.4(2)
N4 C7 C12 C13 2.7(3)
C11 C12 C13 C15 -72.7(3)
C7 C12 C13 C15 105.6(3)
C11 C12 C13 C14 50.7(3)
C7 C12 C13 C14 -131.0(2)
C9 C8 C16 C18 68.5(3)
C7 C8 C16 C18 -112.7(3)
C9 C8 C16 C17 -55.7(3)
C7 C8 C16 C17 123.1(3)
C23 N1 C19 C20 0.0(4)
Ge1 N1 C19 C20 -177.83(19)
N1 C19 C20 C21 0.7(4)
C19 C20 C21 C22 -0.8(4)
C20 C21 C22 C23 0.2(4)
C24 C23 C22 C21 178.5(3)
N1 C23 C22 C21 0.5(4)
C27 C26 C25 C30 -0.5(3)
C34 C26 C25 C30 179.5(2)
C27 C26 C25 N2 -179.3(2)
C34 C26 C25 N2 0.7(3)
C24 N2 C25 C26 101.5(3)
Ge1 N2 C25 C26 -83.8(3)
C24 N2 C25 C30 -77.3(3)
Ge1 N2 C25 C30 97.4(2)
C25 C26 C27 C28 -0.1(4)
C34 C26 C27 C28 179.9(2)
C26 C27 C28 C29 0.0(4)
C27 C28 C29 C30 0.8(4)
C28 C29 C30 C25 -1.4(4)
C28 C29 C30 C31 177.9(2)
C26 C25 C30 C29 1.3(3)
N2 C25 C30 C29 -179.9(2)
C26 C25 C30 C31 -178.0(2)
N2 C25 C30 C31 0.8(3)
C29 C30 C31 C32 65.3(3)
C25 C30 C31 C32 -115.4(3)
C29 C30 C31 C33 -58.9(3)
C25 C30 C31 C33 120.3(3)
N3 C1 C2 C3 0.1(4)
C4 C3 C2 C1 -1.2(4)
